data_4323953
loop_
_publ_author_name
'Michael Ruf'
'Heinrich Vahrenkamp'

_publ_section_title
;
 Small Molecule Chemistry of the Pyrazolylborate-Zinc Unit TpCum,MeZn
;
_journal_name_full 'Inorganic Chemistry'
_journal_page_first 6571
_journal_page_last 6578
_journal_paper_doi 10.1021/ic960335a
_journal_volume 35
_journal_year 1996
_chemical_compound_source Methanol/Methylenchloride
_chemical_formula_sum 'C40 H51 B N6 O2 Zn'
_chemical_formula_weight 724.05
_chemical_name_systematic Hydrotris-(3-cumyl-5-methyl-pyrazol-1-yl)-borato-zink-hydroxid
_space_group_IT_number 14
_symmetry_cell_setting monoclinic
_symmetry_space_group_name_Hall '-P 2yn'
_symmetry_space_group_name_H-M 'P 1 21/n 1'
_atom_sites_solution_hydrogens geom
_atom_sites_solution_primary direct
_atom_sites_solution_secondary difmap
_audit_creation_method SHELXL
_cell_angle_alpha 90.00
_cell_angle_beta 93.460(10)
_cell_angle_gamma 90.00
_cell_formula_units_Z 4
_cell_length_a 8.8650(10)
_cell_length_b 22.803(2)
_cell_length_c 19.7110(10)
_cell_measurement_reflns_used 25
_cell_measurement_temperature 293(2)
_cell_measurement_theta_max 18
_cell_measurement_theta_min 10.8
_cell_volume 3977.3(6)
_computing_cell_refinement 'NONIUS EXPRESS'
_computing_data_collection 'NONIUS EXPRESS'
_computing_data_reduction 'CADFOR, CADSEX (E. Keller, 1976, 1981)'
_computing_molecular_graphics 'SCHAKAL (E. Keller, 1992)'
_computing_structure_refinement 'SHELXL-93 (Sheldrick, 1993)'
_computing_structure_solution 'SHELXS-86 (Sheldrick, 1990)'
_diffrn_ambient_temperature 293(2)
_diffrn_measurement_device Nonius-Turbo-CAD4
_diffrn_measurement_method Omega-2Theta
_diffrn_radiation_monochromator graphite
_diffrn_radiation_source 'fine-focus sealed tube'
_diffrn_radiation_type MoK\a
_diffrn_radiation_wavelength 0.71073
_diffrn_reflns_av_R_equivalents 0.0850
_diffrn_reflns_av_sigmaI/netI 0.1180
_diffrn_reflns_limit_h_max 10
_diffrn_reflns_limit_h_min 0
_diffrn_reflns_limit_k_max 0
_diffrn_reflns_limit_k_min -28
_diffrn_reflns_limit_l_max 24
_diffrn_reflns_limit_l_min -24
_diffrn_reflns_number 8286
_diffrn_reflns_theta_max 25.98
_diffrn_reflns_theta_min 2.87
_diffrn_standards_decay_% 90
_diffrn_standards_interval_count 200
_diffrn_standards_interval_time 3600
_diffrn_standards_number 2
_exptl_absorpt_coefficient_mu 0.658
_exptl_absorpt_correction_T_max None
_exptl_absorpt_correction_T_min None
_exptl_absorpt_correction_type none
_exptl_crystal_colour colourless
_exptl_crystal_density_diffrn 1.209
_exptl_crystal_density_meas 1.20
_exptl_crystal_density_method floating
_exptl_crystal_description rod
_exptl_crystal_F_000 1536
_exptl_crystal_size_max 0.7
_exptl_crystal_size_mid 0.4
_exptl_crystal_size_min 0.3
_refine_diff_density_max 0.548
_refine_diff_density_min -0.602
_refine_diff_density_rms 0.074
_refine_ls_extinction_method None
_refine_ls_goodness_of_fit_all 1.068
_refine_ls_goodness_of_fit_obs 1.064
_refine_ls_hydrogen_treatment Riding-model
_refine_ls_matrix_type full
_refine_ls_number_parameters 446
_refine_ls_number_reflns 7751
_refine_ls_number_restraints 0
_refine_ls_restrained_S_all 1.084
_refine_ls_restrained_S_obs 1.064
_refine_ls_R_factor_all 0.1785
_refine_ls_R_factor_obs 0.0618
_refine_ls_shift/esd_max -0.030
_refine_ls_shift/esd_mean 0.001
_refine_ls_structure_factor_coef Fsqd
_refine_ls_weighting_details 'w=1/[\s^2^(Fo^2^)+(0.0681P)^2^+7.2996P] where P=(Fo^2^+2Fc^2^)/3'
_refine_ls_weighting_scheme calc
_refine_ls_wR_factor_all 0.2046
_refine_ls_wR_factor_obs 0.1400
_reflns_number_observed 3940
_reflns_number_total 7768
_reflns_observed_criterion >2sigma(I)
_cod_data_source_file ic960335a_1.cif
_cod_data_source_block r52x
_cod_depositor_comments
;
The following automatic conversions were performed:

'_exptl_absorpt_correction_type' value 'None' changed to 'none'
according to the built-in table from CIF Core dictionary named
'cif_core.dic' version 2.4.1 from 2010-06-29.

'_geom_bond_publ_flag'
value 'Y' changed to 'y' according to the built-in table from CIF
Core dictionary named 'cif_core.dic' version 2.4.1 from 2010-06-29
(58 times).

'_geom_angle_publ_flag' value 'Y' changed to 'y'
according to the built-in table from CIF Core dictionary named
'cif_core.dic' version 2.4.1 from 2010-06-29 (90 times).

Automatic conversion script
Id: cif_fix_values 1715 2011-07-08 13:25:40Z adriana 

The following automatic conversions were performed:

'_refine_ls_weighting_scheme' value 'calc
w=1/[\s^2^(Fo^2^)+(0.0681P)^2^+7.2996P] where P=(Fo^2^+2Fc^2^)/3' was
changed to 'calc'. New tag '_refine_ls_weighting_details' was
created. The value of the new tag was set to
'w=1/[\s^2^(Fo^2^)+(0.0681P)^2^+7.2996P] where P=(Fo^2^+2Fc^2^)/3'.

Automatic conversion script
Id: cif_fix_values 3143 2015-03-26 13:38:13Z robertas 
;
_cod_database_code 4323953

loop_
_symmetry_equiv_pos_as_xyz
'x, y, z'
'-x+1/2, y+1/2, -z+1/2'
'-x, -y, -z'
'x-1/2, -y-1/2, z-1/2'

loop_
_atom_site_aniso_label
_atom_site_aniso_U_11
_atom_site_aniso_U_22
_atom_site_aniso_U_33
_atom_site_aniso_U_23
_atom_site_aniso_U_13
_atom_site_aniso_U_12
Zn 0.0299(3) 0.0524(4) 0.0515(4) 0.0020(4) 0.0003(2) 0.0001(3)
N1 0.033(2) 0.049(3) 0.049(3) -0.001(2) -0.001(2) -0.001(2)
N2 0.029(2) 0.057(3) 0.047(3) -0.001(2) 0.003(2) 0.002(2)
N3 0.036(2) 0.050(3) 0.047(3) 0.001(2) 0.007(2) 0.000(2)
O1 0.040(2) 0.071(3) 0.080(3) 0.015(2) 0.008(2) -0.013(2)
N4 0.039(2) 0.054(3) 0.045(3) -0.001(2) 0.001(2) -0.001(2)
C1 0.051(3) 0.064(4) 0.045(3) 0.001(3) 0.005(3) 0.003(3)
C2 0.059(4) 0.070(4) 0.040(3) -0.005(3) -0.005(3) -0.002(3)
C3 0.042(3) 0.050(4) 0.048(3) -0.006(3) -0.004(3) 0.004(2)
C4 0.085(5) 0.121(7) 0.055(4) 0.004(4) 0.008(4) -0.022(5)
C5 0.044(3) 0.056(4) 0.048(4) -0.008(3) -0.005(3) 0.006(3)
C6 0.055(4) 0.081(5) 0.062(4) 0.000(3) -0.011(3) -0.005(3)
C7 0.045(4) 0.098(6) 0.071(5) -0.007(4) -0.021(3) -0.007(4)
C8 0.045(3) 0.064(4) 0.073(5) -0.016(4) -0.005(3) -0.001(3)
C9 0.059(4) 0.053(4) 0.078(5) 0.004(3) -0.012(3) -0.009(3)
C10 0.050(4) 0.061(4) 0.063(4) 0.001(3) -0.013(3) -0.008(3)
C11 0.054(4) 0.071(5) 0.090(5) -0.020(4) -0.002(4) -0.012(4)
C12 0.056(5) 0.114(7) 0.164(9) -0.046(7) 0.019(5) -0.014(5)
C13 0.080(6) 0.102(7) 0.214(12) 0.032(8) -0.020(7) -0.039(5)
N5 0.025(2) 0.058(3) 0.048(3) -0.004(2) -0.001(2) 0.001(2)
C14 0.027(3) 0.066(4) 0.057(4) -0.010(3) 0.005(2) 0.000(3)
C15 0.032(3) 0.074(4) 0.062(4) 0.004(4) -0.001(2) 0.003(3)
C16 0.035(3) 0.056(4) 0.045(3) -0.004(3) -0.002(2) 0.006(3)
C17 0.036(3) 0.085(5) 0.080(5) 0.002(4) 0.009(3) 0.003(3)
C18 0.039(3) 0.069(4) 0.046(3) 0.000(3) -0.005(3) 0.006(3)
C19 0.048(4) 0.086(5) 0.057(4) 0.015(4) -0.002(3) 0.011(3)
C20 0.056(4) 0.098(6) 0.072(5) 0.016(4) 0.006(3) 0.007(4)
C21 0.067(4) 0.086(5) 0.062(4) 0.014(4) -0.003(4) 0.003(4)
C22 0.077(5) 0.089(6) 0.082(5) 0.025(5) -0.004(4) 0.027(4)
C23 0.053(4) 0.081(5) 0.080(5) 0.018(4) 0.008(3) 0.019(4)
C24 0.087(6) 0.125(8) 0.102(7) 0.044(6) -0.008(5) -0.003(5)
C25 0.119(10) 0.346(23) 0.309(20) 0.251(19) -0.021(11) -0.075(12)
C26 0.231(14) 0.144(10) 0.083(7) 0.030(7) 0.000(8) -0.025(10)
N6 0.036(2) 0.049(3) 0.051(3) -0.003(2) 0.004(2) -0.004(2)
C27 0.054(4) 0.049(4) 0.053(4) -0.001(3) -0.003(3) -0.006(3)
C28 0.062(4) 0.048(4) 0.065(4) -0.005(3) 0.012(3) 0.005(3)
C29 0.047(3) 0.048(4) 0.049(3) -0.009(3) 0.001(3) 0.006(3)
C30 0.080(5) 0.062(5) 0.088(5) 0.012(4) 0.019(4) -0.009(4)
C31 0.043(3) 0.051(4) 0.048(3) -0.007(3) 0.003(3) 0.002(3)
C32 0.071(4) 0.056(4) 0.069(4) 0.012(3) 0.012(3) 0.019(3)
C33 0.051(4) 0.058(4) 0.080(5) 0.011(4) 0.018(3) 0.019(3)
C34 0.047(3) 0.048(4) 0.055(4) -0.002(3) 0.006(3) 0.003(3)
C35 0.063(4) 0.068(5) 0.048(4) 0.012(3) 0.002(3) 0.004(3)
C36 0.049(3) 0.069(4) 0.057(4) 0.009(3) 0.004(3) 0.020(3)
C37 0.052(4) 0.051(4) 0.060(4) -0.004(3) 0.005(3) -0.001(3)
C38 0.091(6) 0.092(6) 0.070(5) -0.015(4) 0.020(4) -0.013(4)
C39 0.058(4) 0.157(9) 0.084(6) -0.009(6) 0.002(4) -0.031(5)
B 0.037(3) 0.053(4) 0.052(4) 0.001(3) 0.006(3) -0.009(3)

loop_
_atom_site_label
_atom_site_type_symbol
_atom_site_fract_x
_atom_site_fract_y
_atom_site_fract_z
_atom_site_U_iso_or_equiv
_atom_site_thermal_displace_type
_atom_site_occupancy
_atom_site_calc_flag
_atom_site_refinement_flags
_atom_site_disorder_group
Zn Zn -0.01152(6) 0.26609(3) 0.92261(3) 0.0447(2) Uani 1 d . .
N1 N -0.0091(4) 0.2657(2) 0.8191(2) 0.0438(10) Uani 1 d . .
N2 N 0.2162(4) 0.2551(2) 0.9381(2) 0.0445(11) Uani 1 d . .
N3 N 0.0038(5) 0.3562(2) 0.9253(2) 0.0443(11) Uani 1 d . .
O1 O -0.1477(4) 0.2266(2) 0.9733(2) 0.0633(12) Uani 1 d . .
H1A H -0.1808(4) 0.1878(2) 0.9838(2) 0.080 Uiso 1 d R .
N4 N 0.1035(5) 0.3001(2) 0.7954(2) 0.0462(11) Uani 1 d . .
C1 C 0.0889(6) 0.3039(3) 0.7269(3) 0.0529(15) Uani 1 d . .
C2 C -0.0349(6) 0.2706(3) 0.7057(3) 0.056(2) Uani 1 d . .
H2 H -0.0721(6) 0.2648(3) 0.6611(3) 0.068 Uiso 1 d R .
C3 C -0.0916(6) 0.2474(2) 0.7635(3) 0.0470(14) Uani 1 d . .
C4 C 0.1955(8) 0.3377(4) 0.6861(3) 0.087(2) Uani 1 d . .
H4A H 0.1692(8) 0.3326(4) 0.6385(3) 0.130 Uiso 1 d R .
H4B H 0.2963(8) 0.3236(4) 0.6964(3) 0.130 Uiso 1 d R .
H4C H 0.1902(8) 0.3786(4) 0.6975(3) 0.130 Uiso 1 d R .
C5 C -0.2247(6) 0.2089(3) 0.7690(3) 0.0498(14) Uani 1 d . .
C6 C -0.3448(7) 0.2133(3) 0.7204(3) 0.066(2) Uani 1 d . .
H6 H -0.3395(7) 0.2398(3) 0.6847(3) 0.080 Uiso 1 d R .
C7 C -0.4717(7) 0.1789(3) 0.7249(4) 0.072(2) Uani 1 d . .
H7 H -0.5494(7) 0.1821(3) 0.6913(4) 0.087 Uiso 1 d R .
C8 C -0.4871(7) 0.1400(3) 0.7772(4) 0.061(2) Uani 1 d . .
C9 C -0.3666(7) 0.1348(3) 0.8246(4) 0.064(2) Uani 1 d . .
H9 H -0.3723(7) 0.1080(3) 0.8599(4) 0.077 Uiso 1 d R .
C10 C -0.2379(7) 0.1690(3) 0.8206(3) 0.059(2) Uani 1 d . .
H10 H -0.1586(7) 0.1647(3) 0.8533(3) 0.070 Uiso 1 d R .
C11 C -0.6334(7) 0.1055(3) 0.7808(4) 0.072(2) Uani 1 d . .
H11 H -0.6641(7) 0.0935(3) 0.7343(4) 0.086 Uiso 1 d R .
C12 C -0.7584(8) 0.1445(4) 0.8053(5) 0.110(3) Uani 1 d . .
H12A H -0.7698(8) 0.1782(4) 0.7763(5) 0.166 Uiso 1 d R .
H12B H -0.7324(8) 0.1570(4) 0.8511(5) 0.166 Uiso 1 d R .
H12C H -0.8517(8) 0.1230(4) 0.8041(5) 0.166 Uiso 1 d R .
C13 C -0.6182(10) 0.0508(4) 0.8228(6) 0.133(4) Uani 1 d . .
H13A H -0.5430(10) 0.0260(4) 0.8045(6) 0.200 Uiso 1 d R .
H13B H -0.7130(10) 0.0303(4) 0.8216(6) 0.200 Uiso 1 d R .
H13C H -0.5878(10) 0.0608(4) 0.8689(6) 0.200 Uiso 1 d R .
N5 N 0.2946(4) 0.2896(2) 0.8956(2) 0.0440(11) Uani 1 d . .
C14 C 0.4441(5) 0.2774(3) 0.9035(3) 0.050(2) Uani 1 d . .
C15 C 0.4617(6) 0.2352(3) 0.9520(3) 0.0561(15) Uani 1 d . .
H15 H 0.5526(6) 0.2186(3) 0.9682(3) 0.067 Uiso 1 d R .
C16 C 0.3192(6) 0.2210(2) 0.9729(3) 0.0453(14) Uani 1 d . .
C17 C 0.5589(6) 0.3086(3) 0.8646(3) 0.066(2) Uani 1 d . .
H17A H 0.5641(6) 0.3491(3) 0.8778(3) 0.100 Uiso 1 d R .
H17B H 0.5307(6) 0.3059(3) 0.8169(3) 0.100 Uiso 1 d R .
H17C H 0.6558(6) 0.2905(3) 0.8737(3) 0.100 Uiso 1 d R .
C18 C 0.2817(6) 0.1791(3) 1.0249(3) 0.0515(15) Uani 1 d . .
C19 C 0.1552(7) 0.1843(3) 1.0625(3) 0.064(2) Uani 1 d . .
H19 H 0.0886(7) 0.2152(3) 1.0536(3) 0.077 Uiso 1 d R .
C20 C 0.1276(8) 0.1446(3) 1.1135(4) 0.075(2) Uani 1 d . .
H20 H 0.0417(8) 0.1492(3) 1.1379(4) 0.090 Uiso 1 d R .
C21 C 0.2238(8) 0.0976(3) 1.1284(4) 0.072(2) Uani 1 d . .
C22 C 0.3470(9) 0.0921(4) 1.0900(4) 0.083(2) Uani 1 d . .
H22 H 0.4132(9) 0.0610(4) 1.0987(4) 0.100 Uiso 1 d R .
C23 C 0.3769(7) 0.1312(3) 1.0395(4) 0.071(2) Uani 1 d . .
H23 H 0.4619(7) 0.1259(3) 1.0147(4) 0.085 Uiso 1 d R .
C24 C 0.1972(10) 0.0544(5) 1.1851(5) 0.105(3) Uani 1 d . .
H24 H 0.2542(10) 0.0195(5) 1.1730(5) 0.126 Uiso 1 d R .
C25 C 0.0429(14) 0.0353(7) 1.1880(8) 0.260(11) Uani 1 d . .
H25A H 0.0431(14) -0.0062(7) 1.1961(8) 0.389 Uiso 1 d R .
H25B H -0.0107(14) 0.0435(7) 1.1453(8) 0.389 Uiso 1 d R .
H25C H -0.0060(14) 0.0549(7) 1.2238(8) 0.389 Uiso 1 d R .
C26 C 0.2743(15) 0.0754(5) 1.2507(5) 0.153(5) Uani 1 d . .
H26A H 0.3779(15) 0.0842(5) 1.2433(5) 0.230 Uiso 1 d R .
H26B H 0.2699(15) 0.0451(5) 1.2844(5) 0.230 Uiso 1 d R .
H26C H 0.2252(15) 0.1100(5) 1.2662(5) 0.230 Uiso 1 d R .
N6 N 0.1176(5) 0.3770(2) 0.8874(2) 0.0456(11) Uani 1 d . .
C27 C 0.1165(7) 0.4367(3) 0.8876(3) 0.0522(15) Uani 1 d . .
C28 C -0.0006(7) 0.4542(3) 0.9258(3) 0.058(2) Uani 1 d . .
H28 H -0.0297(7) 0.4925(3) 0.9346(3) 0.070 Uiso 1 d R .
C29 C -0.0665(6) 0.4029(3) 0.9488(3) 0.0481(14) Uani 1 d . .
C30 C 0.2288(8) 0.4728(3) 0.8533(4) 0.076(2) Uani 1 d . .
H30A H 0.2089(8) 0.5136(3) 0.8608(4) 0.114 Uiso 1 d R .
H30B H 0.2210(8) 0.4647(3) 0.8054(4) 0.114 Uiso 1 d R .
H30C H 0.3289(8) 0.4634(3) 0.8714(4) 0.114 Uiso 1 d R .
C31 C -0.1971(6) 0.3962(3) 0.9912(3) 0.0476(14) Uani 1 d . .
C32 C -0.3251(7) 0.4303(3) 0.9783(3) 0.065(2) Uani 1 d . .
H32 H -0.3261(7) 0.4584(3) 0.9441(3) 0.078 Uiso 1 d R .
C33 C -0.4499(7) 0.4234(3) 1.0162(3) 0.063(2) Uani 1 d . .
H33 H -0.5341(7) 0.4469(3) 1.0065(3) 0.075 Uiso 1 d R .
C34 C -0.4539(6) 0.3831(3) 1.0676(3) 0.0498(14) Uani 1 d . .
C35 C -0.3247(7) 0.3502(3) 1.0808(3) 0.060(2) Uani 1 d . .
H35 H -0.3223(7) 0.3229(3) 1.1158(3) 0.072 Uiso 1 d R .
C36 C -0.1984(7) 0.3567(3) 1.0438(3) 0.058(2) Uani 1 d . .
H36 H -0.1128(7) 0.3342(3) 1.0546(3) 0.070 Uiso 1 d R .
C37 C -0.5894(6) 0.3764(3) 1.1100(3) 0.055(2) Uani 1 d . .
H37 H -0.5790(6) 0.3387(3) 1.1337(3) 0.065 Uiso 1 d R .
C38 C -0.5935(9) 0.4236(3) 1.1631(4) 0.084(2) Uani 1 d . .
H38A H -0.5031(9) 0.4214(3) 1.1924(4) 0.126 Uiso 1 d R .
H38B H -0.6800(9) 0.4179(3) 1.1894(4) 0.126 Uiso 1 d R .
H38C H -0.5994(9) 0.4615(3) 1.1418(4) 0.126 Uiso 1 d R .
C39 C -0.7380(8) 0.3741(4) 1.0669(4) 0.100(3) Uani 1 d . .
H39A H -0.8217(8) 0.3727(4) 1.0956(4) 0.150 Uiso 1 d R .
H39B H -0.7388(8) 0.3398(4) 1.0387(4) 0.150 Uiso 1 d R .
H39C H -0.7462(8) 0.4085(4) 1.0388(4) 0.150 Uiso 1 d R .
B B 0.2129(7) 0.3339(3) 0.8470(3) 0.047(2) Uani 1 d . .
H0 H 0.2875(7) 0.3558(3) 0.8223(3) 0.057 Uiso 1 d R .
C40 C -0.1182(32) 0.0746(11) 0.9848(13) 0.187(13) Uiso 0.63(3) d P .
H40A H -0.1729(32) 0.0403(11) 0.9974(13) 0.280 Uiso 0.63(3) d PR .
H40B H -0.1883(32) 0.0689(11) 0.9393(13) 0.280 Uiso 0.63(3) d PR .
H40C H -0.0299(32) 0.0777(11) 1.0152(13) 0.280 Uiso 0.63(3) d PR .
C40A C -0.2318(48) 0.0505(17) 1.0218(20) 0.173(20) Uiso 0.37(3) d P .
H40D H -0.3034(48) 0.0431(17) 1.0555(20) 0.259 Uiso 0.37(3) d PR .
H40E H -0.2731(48) 0.0376(17) 0.9782(20) 0.259 Uiso 0.37(3) d PR .
H40F H -0.1400(48) 0.0294(17) 1.0334(20) 0.259 Uiso 0.37(3) d PR .
O2 O -0.2345(12) 0.1172(5) 1.0019(5) 0.192(4) Uiso 1 d . .
H2A H -0.3285(12) 0.1088(5) 1.0217(5) 0.288 Uiso 1 d R .

loop_
_atom_type_symbol
_atom_type_description
_atom_type_scat_dispersion_real
_atom_type_scat_dispersion_imag
_atom_type_scat_source
C C 0.0033 0.0016 'International Tables Vol C Tables 4.2.6.8 and 6.1.1.4'
H H 0.0000 0.0000 'International Tables Vol C Tables 4.2.6.8 and 6.1.1.4'
B B 0.0013 0.0007 'International Tables Vol C Tables 4.2.6.8 and 6.1.1.4'
N N 0.0061 0.0033 'International Tables Vol C Tables 4.2.6.8 and 6.1.1.4'
O O 0.0106 0.0060 'International Tables Vol C Tables 4.2.6.8 and 6.1.1.4'
Zn Zn 0.2839 1.4301 'International Tables Vol C Tables 4.2.6.8 and 6.1.1.4'

loop_
_geom_angle_atom_site_label_1
_geom_angle_atom_site_label_2
_geom_angle_atom_site_label_3
_geom_angle
_geom_angle_site_symmetry_1
_geom_angle_site_symmetry_3
_geom_angle_publ_flag
O1 Zn N2 122.2(2) . . y
O1 Zn N1 125.8(2) . . y
N2 Zn N1 94.5(2) . . y
O1 Zn N3 121.1(2) . . y
N2 Zn N3 93.2(2) . . y
N1 Zn N3 91.5(2) . . y
C3 N1 N4 105.7(4) . . y
C3 N1 Zn 141.0(4) . . y
N4 N1 Zn 112.9(3) . . y
C16 N2 N5 106.8(4) . . y
C16 N2 Zn 141.1(4) . . y
N5 N2 Zn 111.8(3) . . y
C29 N3 N6 106.6(4) . . y
C29 N3 Zn 140.9(4) . . y
N6 N3 Zn 112.3(3) . . y
C1 N4 N1 110.4(4) . . y
C1 N4 B 129.5(5) . . y
N1 N4 B 119.7(4) . . y
N4 C1 C2 107.2(5) . . y
N4 C1 C4 123.1(5) . . y
C2 C1 C4 129.7(6) . . y
C1 C2 C3 106.5(5) . . y
N1 C3 C2 110.3(5) . . y
N1 C3 C5 121.3(5) . . y
C2 C3 C5 128.4(5) . . y
C10 C5 C6 117.5(6) . . y
C10 C5 C3 123.4(5) . . y
C6 C5 C3 119.1(6) . . y
C7 C6 C5 120.4(7) . . y
C8 C7 C6 122.4(6) . . y
C7 C8 C9 117.1(6) . . y
C7 C8 C11 119.5(6) . . y
C9 C8 C11 123.3(7) . . y
C8 C9 C10 121.2(6) . . y
C5 C10 C9 121.4(6) . . y
C13 C11 C8 114.1(6) . . y
C13 C11 C12 110.8(7) . . y
C8 C11 C12 110.6(6) . . y
C14 N5 N2 109.9(4) . . y
C14 N5 B 128.8(5) . . y
N2 N5 B 121.3(4) . . y
N5 C14 C15 107.3(5) . . y
N5 C14 C17 122.4(6) . . y
C15 C14 C17 130.3(5) . . y
C14 C15 C16 107.8(5) . . y
N2 C16 C15 108.3(5) . . y
N2 C16 C18 123.9(5) . . y
C15 C16 C18 127.8(5) . . y
C19 C18 C23 117.0(6) . . y
C19 C18 C16 123.2(5) . . y
C23 C18 C16 119.8(5) . . y
C20 C19 C18 121.1(6) . . y
C19 C20 C21 121.5(7) . . y
C22 C21 C20 117.0(7) . . y
C22 C21 C24 120.7(7) . . y
C20 C21 C24 122.3(7) . . y
C23 C22 C21 122.3(7) . . y
C22 C23 C18 121.0(6) . . y
C25 C24 C26 116.5(11) . . y
C25 C24 C21 114.6(8) . . y
C26 C24 C21 110.1(8) . . y
C27 N6 N3 109.8(4) . . y
C27 N6 B 129.8(5) . . y
N3 N6 B 120.1(4) . . y
N6 C27 C28 107.3(5) . . y
N6 C27 C30 123.2(6) . . y
C28 C27 C30 129.5(6) . . y
C27 C28 C29 106.1(5) . . y
N3 C29 C28 110.1(5) . . y
N3 C29 C31 121.0(5) . . y
C28 C29 C31 128.9(5) . . y
C36 C31 C32 117.6(5) . . y
C36 C31 C29 122.5(5) . . y
C32 C31 C29 120.0(6) . . y
C33 C32 C31 120.7(6) . . y
C34 C33 C32 122.3(6) . . y
C33 C34 C35 116.4(5) . . y
C33 C34 C37 122.3(5) . . y
C35 C34 C37 121.3(6) . . y
C36 C35 C34 122.2(6) . . y
C31 C36 C35 120.8(5) . . y
C38 C37 C34 111.4(5) . . y
C38 C37 C39 110.8(6) . . y
C34 C37 C39 112.6(5) . . y
N5 B N6 110.3(5) . . y
N5 B N4 109.3(5) . . y
N6 B N4 108.1(4) . . y
C40A C40 O2 66.5(19) . . y
C40 C40A O2 59.2(20) . . y
C40 O2 C40A 54.3(14) . . y

loop_
_geom_bond_atom_site_label_1
_geom_bond_atom_site_label_2
_geom_bond_distance
_geom_bond_site_symmetry_2
_geom_bond_publ_flag
Zn O1 1.847(4) . y
Zn N2 2.039(4) . y
Zn N1 2.042(4) . y
Zn N3 2.059(5) . y
N1 C3 1.346(7) . y
N1 N4 1.374(6) . y
N2 C16 1.353(6) . y
N2 N5 1.370(6) . y
N3 C29 1.331(7) . y
N3 N6 1.376(6) . y
N4 C1 1.351(7) . y
N4 B 1.566(8) . y
C1 C2 1.378(8) . y
C1 C4 1.492(9) . y
C2 C3 1.379(8) . y
C3 C5 1.481(8) . y
C5 C10 1.374(8) . y
C5 C6 1.393(8) . y
C6 C7 1.379(9) . y
C7 C8 1.371(9) . y
C8 C9 1.382(8) . y
C8 C11 1.523(9) . y
C9 C10 1.388(8) . y
C11 C13 1.499(11) . y
C11 C12 1.522(10) . y
N5 C14 1.353(6) . y
N5 B 1.542(8) . y
C14 C15 1.359(8) . y
C14 C17 1.491(8) . y
C15 C16 1.390(7) . y
C16 C18 1.454(8) . y
C18 C19 1.386(8) . y
C18 C23 1.399(8) . y
C19 C20 1.387(9) . y
C20 C21 1.389(9) . y
C21 C22 1.372(10) . y
C21 C24 1.519(10) . y
C22 C23 1.375(9) . y
C24 C25 1.440(13) . y
C24 C26 1.504(13) . y
N6 C27 1.360(7) . y
N6 B 1.548(8) . y
C27 C28 1.378(8) . y
C27 C30 1.486(8) . y
C28 C29 1.396(8) . y
C29 C31 1.476(8) . y
C31 C36 1.375(8) . y
C31 C32 1.386(8) . y
C32 C33 1.380(8) . y
C33 C34 1.371(8) . y
C34 C35 1.380(8) . y
C34 C37 1.512(8) . y
C35 C36 1.380(8) . y
C37 C38 1.505(9) . y
C37 C39 1.524(9) . y
C40 C40A 1.39(4) . y
C40 O2 1.47(2) . y
C40A O2 1.57(4) . y
